data_4033869
loop_
_publ_author_name
'D'Amato, Assunta'
'Pierri, Giovanni'
'Tedesco, Consiglia'
'Della Sala, Giorgio'
'Izzo, Irene'
'Costabile, Chiara'
'De Riccardis, Francesco'

_publ_section_title
;
 Reverse Turn and Loop Secondary Structures in Stereodefined Cyclic
 Peptoid Scaffolds.
;
_journal_issue 17
_journal_name_full 'The Journal of organic chemistry'
_journal_page_first 10911
_journal_page_last 10928
_journal_paper_doi 10.1021/acs.joc.9b01509
_journal_volume 84
_journal_year 2019
_chemical_absolute_configuration syn
_chemical_formula_moiety 'C30 H31 N3 O3'
_chemical_formula_sum 'C30 H31 N3 O3'
_chemical_formula_weight 481.58
_space_group_crystal_system orthorhombic
_space_group_IT_number 19
_space_group_name_Hall 'P 2ac 2ab'
_space_group_name_H-M_alt 'P 21 21 21'
_atom_sites_solution_hydrogens mixed
_audit_creation_date 2019-02-13
_audit_creation_method
;
Olex2 1.2
(compiled 2018.05.29 svn.r3508 for OlexSys, GUI svn.r5506)
;
_cell_angle_alpha 90
_cell_angle_beta 90
_cell_angle_gamma 90
_cell_formula_units_Z 4
_cell_length_a 12.8492(7)
_cell_length_b 23.7824(12)
_cell_length_c 8.4063(4)
_cell_measurement_reflns_used 9953
_cell_measurement_temperature 299(2)
_cell_measurement_theta_max 70.64
_cell_measurement_theta_min 3.91
_cell_volume 2568.8(2)
_computing_cell_refinement 'Bruker SAINT'
_computing_data_collection 'Bruker APEX2'
_computing_data_reduction 'Bruker SAINT'
_computing_molecular_graphics 'Olex2 (Dolomanov et al., 2009)'
_computing_publication_material 'Olex2 (Dolomanov et al., 2009)'
_computing_structure_refinement 'SHELXL-2014 (Sheldrick 2014)'
_computing_structure_solution 'SHELXS-97 (Sheldrick 2008)'
_diffrn_ambient_temperature 299.15
_diffrn_measured_fraction_theta_full 0.989
_diffrn_measured_fraction_theta_max 0.978
_diffrn_measurement_device_type 'Bruker APEX-II CCD'
_diffrn_measurement_method '\f and \w scans'
_diffrn_radiation_type CuK\a
_diffrn_radiation_wavelength 1.54178
_diffrn_reflns_av_R_equivalents 0.0461
_diffrn_reflns_av_unetI/netI 0.0322
_diffrn_reflns_Laue_measured_fraction_full 0.989
_diffrn_reflns_Laue_measured_fraction_max 0.978
_diffrn_reflns_limit_h_max 15
_diffrn_reflns_limit_h_min -15
_diffrn_reflns_limit_k_max 29
_diffrn_reflns_limit_k_min -28
_diffrn_reflns_limit_l_max 9
_diffrn_reflns_limit_l_min -10
_diffrn_reflns_number 34823
_diffrn_reflns_point_group_measured_fraction_full 0.992
_diffrn_reflns_point_group_measured_fraction_max 0.975
_diffrn_reflns_theta_full 67.679
_diffrn_reflns_theta_max 71.529
_diffrn_reflns_theta_min 3.910
_diffrn_standards_number 0
_exptl_absorpt_coefficient_mu 0.646
_exptl_absorpt_correction_T_max 0.7535
_exptl_absorpt_correction_T_min 0.6637
_exptl_absorpt_correction_type multi-scan
_exptl_absorpt_process_details
;
SADABS-2014/5 (Bruker,2014/5) was used for absorption correction.
wR2(int) was 0.1126 before and 0.0719 after correction.
The Ratio of minimum to maximum transmission is 0.8808.
The \l/2 correction factor is Not present.
;
_exptl_crystal_colour colorless
_exptl_crystal_density_diffrn 1.245
_exptl_crystal_description prism
_exptl_crystal_F_000 1024
_exptl_crystal_size_max 0.41
_exptl_crystal_size_mid 0.27
_exptl_crystal_size_min 0.12
_refine_diff_density_max 0.480
_refine_diff_density_min -0.155
_refine_diff_density_rms 0.030
_refine_ls_abs_structure_details
;
 Flack x determined using 1710 quotients [(I+)-(I-)]/[(I+)+(I-)]
 (Parsons, Flack and Wagner, Acta Cryst. B69 (2013) 249-259).
;
_refine_ls_abs_structure_Flack 0.25(8)
_refine_ls_extinction_coef 0.0029(17)
_refine_ls_extinction_expression Fc^*^=kFc[1+0.001xFc^2^\l^3^/sin(2\q)]^-1/4^
_refine_ls_extinction_method 'SHELXL-2018/3 (Sheldrick 2018)'
_refine_ls_goodness_of_fit_ref 1.070
_refine_ls_hydrogen_treatment mixed
_refine_ls_matrix_type full
_refine_ls_number_parameters 333
_refine_ls_number_reflns 4896
_refine_ls_number_restraints 0
_refine_ls_restrained_S_all 1.070
_refine_ls_R_factor_all 0.0564
_refine_ls_R_factor_gt 0.0510
_refine_ls_shift/su_max 0.000
_refine_ls_shift/su_mean 0.000
_refine_ls_structure_factor_coef Fsqd
_refine_ls_weighting_details 'w=1/[\s^2^(Fo^2^)+(0.0766P)^2^+0.4488P] where P=(Fo^2^+2Fc^2^)/3'
_refine_ls_weighting_scheme calc
_refine_ls_wR_factor_gt 0.1398
_refine_ls_wR_factor_ref 0.1439
_reflns_Friedel_coverage 0.749
_reflns_Friedel_fraction_full 0.995
_reflns_Friedel_fraction_max 0.971
_reflns_number_gt 4422
_reflns_number_total 4896
_reflns_threshold_expression 'I > 2\s(I)'
_cod_data_source_file jo9b01509_si_002.cif
_cod_data_source_block tbe226_1
_cod_database_code 4033869
_shelx_shelxl_version_number 2018/3
_shelx_space_group_comment
;
The symmetry employed for this shelxl refinement is uniquely defined
by the following loop, which should always be used as a source of
symmetry information in preference to the above space-group names.
They are only intended as comments.
;
_olex2_refinement_description
;
1. Fixed Uiso
 At 1.2 times of:
  All C(H) groups, All C(H,H) groups
 At 1.5 times of:
  All C(H,H,H) groups
2.a Ternary CH refined with riding coordinates:
 C2(H2), C3(H3), C11(H11), C20(H20)
2.b Secondary CH2 refined with riding coordinates:
 C28(H28A,H28B)
2.c Aromatic/amide H refined with riding coordinates:
 C6(H6), C7(H7), C8(H8), C9(H9), C10(H10), C14(H14), C15(H15), C16(H16),
 C17(H17), C18(H18), C23(H23), C24(H24), C25(H25), C26(H26), C27(H27)
2.d Idealised Me refined as rotating group:
 C4(H4A,H4B,H4C), C12(H12A,H12B,H12C), C21(H21A,H21B,H21C)
;
_olex2_submission_special_instructions 'No special instructions were received'

loop_
_space_group_symop_operation_xyz
'x, y, z'
'-x+1/2, -y, z+1/2'
'x+1/2, -y+1/2, -z'
'-x, y+1/2, -z+1/2'

loop_
_atom_site_label
_atom_site_type_symbol
_atom_site_fract_x
_atom_site_fract_y
_atom_site_fract_z
_atom_site_U_iso_or_equiv
_atom_site_adp_type
_atom_site_occupancy
_atom_site_site_symmetry_order
_atom_site_calc_flag
_atom_site_refinement_flags_posn
O10 O 0.31416(15) 0.20057(10) 0.3368(3) 0.0705(7) Uani 1 1 d .
O11 O 0.6433(2) 0.09081(11) 0.5820(3) 0.0767(7) Uani 1 1 d .
O12 O 0.6651(2) 0.22152(12) 0.6331(3) 0.0783(7) Uani 1 1 d .
H12 H 0.726(4) 0.2530(19) 0.631(6) 0.094(13) Uiso 1 1 d .
N3 N 0.55120(19) 0.26108(11) 0.1969(3) 0.0592(6) Uani 1 1 d .
N6 N 0.51831(18) 0.14538(10) 0.4694(3) 0.0533(6) Uani 1 1 d .
N9 N 0.68247(18) 0.21202(12) 0.3479(3) 0.0562(6) Uani 1 1 d .
C1 C 0.4063(2) 0.21494(12) 0.3136(4) 0.0542(7) Uani 1 1 d .
C2 C 0.4368(2) 0.26037(14) 0.1979(5) 0.0665(8) Uani 1 1 d .
H2A H 0.409996 0.252079 0.092588 0.080 Uiso 1 1 calc R
H2B H 0.409598 0.296481 0.231864 0.080 Uiso 1 1 calc R
C4 C 0.5816(2) 0.22208(12) 0.3056(3) 0.0492(6) Uani 1 1 d .
C5 C 0.5002(2) 0.19279(11) 0.3735(3) 0.0487(6) Uani 1 1 d .
C7 C 0.6166(2) 0.13460(14) 0.5188(4) 0.0576(7) Uani 1 1 d .
C8 C 0.6921(2) 0.18352(16) 0.4996(4) 0.0652(8) Uani 1 1 d .
H8 H 0.763636 0.169968 0.512859 0.078 Uiso 1 1 calc R
C13 C 0.6049(3) 0.31581(14) 0.1721(4) 0.0641(8) Uani 1 1 d .
H13 H 0.679232 0.309074 0.190307 0.077 Uiso 1 1 calc R
C14 C 0.5932(4) 0.3320(2) -0.0041(5) 0.0933(13) Uani 1 1 d .
H14A H 0.622123 0.302849 -0.069602 0.140 Uiso 1 1 calc GR
H14B H 0.629460 0.366626 -0.023811 0.140 Uiso 1 1 calc GR
H14C H 0.520830 0.336674 -0.028993 0.140 Uiso 1 1 calc GR
C15 C 0.5718(3) 0.36005(13) 0.2898(5) 0.0681(9) Uani 1 1 d .
C16 C 0.4958(4) 0.39978(18) 0.2546(7) 0.0988(14) Uani 1 1 d .
H16 H 0.463020 0.399008 0.155967 0.119 Uiso 1 1 calc R
C17 C 0.4686(6) 0.4399(2) 0.3631(10) 0.129(2) Uani 1 1 d .
H17 H 0.417085 0.465854 0.337778 0.155 Uiso 1 1 calc R
C18 C 0.5150(7) 0.4425(3) 0.5052(11) 0.141(3) Uani 1 1 d .
H18 H 0.497304 0.470825 0.576448 0.170 Uiso 1 1 calc R
C19 C 0.5900(6) 0.4027(3) 0.5468(7) 0.126(2) Uani 1 1 d .
H19 H 0.621186 0.403811 0.646524 0.152 Uiso 1 1 calc R
C20 C 0.6175(4) 0.36136(19) 0.4380(5) 0.0855(11) Uani 1 1 d .
H20 H 0.667021 0.334502 0.465225 0.103 Uiso 1 1 calc R
C21 C 0.4348(3) 0.10359(13) 0.4933(5) 0.0666(9) Uani 1 1 d .
H21 H 0.372554 0.118814 0.441506 0.080 Uiso 1 1 calc R
C22 C 0.4615(5) 0.0486(2) 0.4059(7) 0.1080(16) Uani 1 1 d .
H22A H 0.488617 0.057245 0.302271 0.162 Uiso 1 1 calc GR
H22B H 0.399879 0.026156 0.395243 0.162 Uiso 1 1 calc GR
H22C H 0.512811 0.028220 0.465571 0.162 Uiso 1 1 calc GR
C23 C 0.4074(2) 0.09619(14) 0.6688(5) 0.0656(9) Uani 1 1 d .
C24 C 0.4502(3) 0.12681(17) 0.7895(5) 0.0766(10) Uani 1 1 d .
H24 H 0.501323 0.153301 0.766613 0.092 Uiso 1 1 calc R
C25 C 0.4185(5) 0.1190(3) 0.9469(6) 0.1068(16) Uani 1 1 d .
H25 H 0.450029 0.139724 1.027414 0.128 Uiso 1 1 calc R
C26 C 0.3441(5) 0.0824(3) 0.9835(8) 0.130(3) Uani 1 1 d .
H26 H 0.324590 0.076568 1.088726 0.156 Uiso 1 1 calc R
C27 C 0.2976(5) 0.0542(4) 0.8649(10) 0.154(3) Uani 1 1 d .
H27 H 0.242522 0.030230 0.888623 0.184 Uiso 1 1 calc R
C28 C 0.3290(4) 0.0595(3) 0.7106(8) 0.118(2) Uani 1 1 d .
H28 H 0.296847 0.038082 0.632187 0.142 Uiso 1 1 calc R
C29 C 0.7671(2) 0.20775(13) 0.2255(4) 0.0547(7) Uani 1 1 d .
H29 H 0.748668 0.233390 0.138673 0.066 Uiso 1 1 calc R
C30 C 0.8696(2) 0.22873(17) 0.2960(5) 0.0721(10) Uani 1 1 d .
H30A H 0.859079 0.265010 0.343430 0.108 Uiso 1 1 calc GR
H30B H 0.920825 0.231605 0.213282 0.108 Uiso 1 1 calc GR
H30C H 0.893263 0.202762 0.375592 0.108 Uiso 1 1 calc GR
C31 C 0.7707(2) 0.14918(13) 0.1561(4) 0.0537(7) Uani 1 1 d .
C32 C 0.8252(4) 0.10604(17) 0.2234(5) 0.0827(11) Uani 1 1 d .
H32 H 0.863956 0.112691 0.314945 0.099 Uiso 1 1 calc R
C33 C 0.8240(4) 0.05246(17) 0.1580(5) 0.0889(12) Uani 1 1 d .
H33 H 0.861751 0.023803 0.206444 0.107 Uiso 1 1 calc R
C34 C 0.7691(4) 0.04149(16) 0.0258(5) 0.0817(11) Uani 1 1 d .
H34 H 0.767094 0.005343 -0.016259 0.098 Uiso 1 1 calc R
C35 C 0.7165(4) 0.0842(2) -0.0453(6) 0.1018(15) Uani 1 1 d .
H35 H 0.678960 0.077320 -0.137904 0.122 Uiso 1 1 calc R
C36 C 0.7181(3) 0.13759(16) 0.0181(5) 0.0797(11) Uani 1 1 d .
H36 H 0.682802 0.166370 -0.033737 0.096 Uiso 1 1 calc R

loop_
_atom_site_aniso_label
_atom_site_aniso_U_11
_atom_site_aniso_U_22
_atom_site_aniso_U_33
_atom_site_aniso_U_23
_atom_site_aniso_U_13
_atom_site_aniso_U_12
O10 0.0434(10) 0.0691(13) 0.0991(18) -0.0005(13) 0.0002(11) 0.0002(10)
O11 0.0807(16) 0.0716(14) 0.0778(16) 0.0104(13) -0.0053(13) 0.0149(12)
O12 0.0707(14) 0.0927(18) 0.0716(15) -0.0073(13) 0.0047(12) -0.0177(13)
N3 0.0489(12) 0.0621(14) 0.0667(16) 0.0091(12) -0.0014(12) 0.0008(11)
N6 0.0522(13) 0.0553(12) 0.0524(13) 0.0010(11) -0.0021(10) -0.0034(10)
N9 0.0419(11) 0.0751(15) 0.0516(13) 0.0065(12) 0.0046(10) 0.0039(11)
C1 0.0462(14) 0.0560(15) 0.0604(16) -0.0076(13) 0.0009(13) 0.0012(12)
C2 0.0515(16) 0.0654(17) 0.082(2) 0.0090(17) -0.0088(16) 0.0051(14)
C4 0.0443(13) 0.0551(14) 0.0483(14) -0.0039(12) 0.0007(11) 0.0024(11)
C5 0.0451(13) 0.0499(13) 0.0512(14) -0.0055(11) 0.0018(12) 0.0016(11)
C7 0.0562(17) 0.0656(17) 0.0511(15) 0.0040(14) 0.0002(13) 0.0079(13)
C8 0.0504(16) 0.087(2) 0.0586(18) 0.0130(16) -0.0020(14) -0.0022(15)
C13 0.0578(17) 0.0660(17) 0.0687(19) 0.0139(15) 0.0055(15) -0.0024(14)
C14 0.105(3) 0.100(3) 0.074(2) 0.023(2) 0.004(2) -0.021(3)
C15 0.0655(19) 0.0574(16) 0.081(2) 0.0192(16) 0.0107(17) -0.0049(15)
C16 0.099(3) 0.072(2) 0.125(4) 0.023(2) 0.023(3) 0.020(2)
C17 0.142(5) 0.071(3) 0.174(6) 0.010(4) 0.069(5) 0.020(3)
C18 0.164(7) 0.080(3) 0.179(7) -0.027(4) 0.107(6) -0.020(4)
C19 0.153(5) 0.129(4) 0.097(4) -0.025(3) 0.037(4) -0.053(4)
C20 0.091(3) 0.084(3) 0.081(3) -0.001(2) 0.009(2) -0.012(2)
C21 0.0663(19) 0.0550(16) 0.079(2) 0.0010(16) -0.0152(17) -0.0139(15)
C22 0.125(4) 0.074(2) 0.125(4) -0.030(3) -0.013(3) -0.014(2)
C23 0.0505(15) 0.0595(16) 0.087(2) 0.0231(17) -0.0027(16) -0.0037(13)
C24 0.079(2) 0.079(2) 0.071(2) 0.0013(18) 0.0140(19) -0.0061(19)
C25 0.107(4) 0.130(4) 0.084(3) 0.008(3) 0.019(3) 0.022(3)
C26 0.088(3) 0.188(6) 0.114(4) 0.079(5) 0.028(3) 0.024(4)
C27 0.092(4) 0.199(7) 0.169(7) 0.109(6) 0.008(4) -0.048(4)
C28 0.092(3) 0.127(4) 0.136(4) 0.061(4) -0.030(3) -0.053(3)
C29 0.0455(14) 0.0639(16) 0.0547(15) 0.0059(14) 0.0078(12) 0.0021(13)
C30 0.0501(16) 0.085(2) 0.081(2) -0.0153(19) 0.0148(16) -0.0133(16)
C31 0.0449(13) 0.0622(16) 0.0541(16) 0.0045(13) 0.0026(12) -0.0011(12)
C32 0.105(3) 0.075(2) 0.068(2) 0.0020(18) -0.026(2) 0.018(2)
C33 0.119(3) 0.063(2) 0.084(3) 0.0070(19) -0.012(3) 0.017(2)
C34 0.096(3) 0.0636(19) 0.085(3) -0.0077(19) -0.007(2) -0.0020(19)
C35 0.114(3) 0.093(3) 0.098(3) -0.028(2) -0.047(3) 0.013(3)
C36 0.087(2) 0.077(2) 0.076(2) -0.0015(19) -0.027(2) 0.0188(19)

loop_
_atom_type_symbol
_atom_type_description
_atom_type_scat_dispersion_real
_atom_type_scat_dispersion_imag
_atom_type_scat_source
C C 0.0181 0.0091 'International Tables Vol C Tables 4.2.6.8 and 6.1.1.4'
H H 0.0000 0.0000 'International Tables Vol C Tables 4.2.6.8 and 6.1.1.4'
N N 0.0311 0.0180 'International Tables Vol C Tables 4.2.6.8 and 6.1.1.4'
O O 0.0492 0.0322 'International Tables Vol C Tables 4.2.6.8 and 6.1.1.4'

loop_
_geom_angle_atom_site_label_1
_geom_angle_atom_site_label_2
_geom_angle_atom_site_label_3
_geom_angle
C2 N3 C13 118.4(3)
C4 N3 C2 106.0(3)
C4 N3 C13 123.9(3)
C5 N6 C21 119.8(2)
C7 N6 C5 118.8(2)
C7 N6 C21 120.6(3)
C4 N9 C8 113.1(2)
C4 N9 C29 121.4(2)
C8 N9 C29 120.6(2)
O10 C1 C2 123.0(3)
O10 C1 C5 130.9(3)
C5 C1 C2 106.0(2)
N3 C2 C1 105.8(3)
N3 C4 N9 124.6(3)
N3 C4 C5 113.8(2)
N9 C4 C5 121.6(3)
N6 C5 C1 130.3(3)
C4 C5 N6 121.1(2)
C4 C5 C1 108.2(3)
O11 C7 N6 123.9(3)
O11 C7 C8 121.3(3)
N6 C7 C8 114.7(3)
O12 C8 C7 103.7(3)
N9 C8 O12 111.1(3)
N9 C8 C7 113.3(3)
N3 C13 C14 108.0(3)
N3 C13 C15 112.8(3)
C15 C13 C14 115.5(3)
C16 C15 C13 122.2(4)
C20 C15 C13 119.3(3)
C20 C15 C16 118.5(4)
C17 C16 C15 120.8(6)
C18 C17 C16 121.0(6)
C17 C18 C19 120.1(6)
C20 C19 C18 119.4(6)
C15 C20 C19 120.2(5)
N6 C21 C22 110.2(3)
N6 C21 C23 112.1(3)
C23 C21 C22 114.5(3)
C24 C23 C21 124.4(3)
C24 C23 C28 116.3(4)
C28 C23 C21 119.2(4)
C23 C24 C25 121.1(4)
C26 C25 C24 121.1(6)
C25 C26 C27 118.4(5)
C26 C27 C28 121.9(5)
C27 C28 C23 121.2(6)
N9 C29 C30 109.7(2)
N9 C29 C31 110.5(2)
C31 C29 C30 115.1(3)
C32 C31 C29 123.3(3)
C32 C31 C36 116.9(3)
C36 C31 C29 119.8(3)
C31 C32 C33 121.4(4)
C34 C33 C32 120.8(4)
C33 C34 C35 118.7(4)
C34 C35 C36 120.7(4)
C31 C36 C35 121.4(4)

loop_
_geom_bond_atom_site_label_1
_geom_bond_atom_site_label_2
_geom_bond_distance
O10 C1 1.248(4)
O11 C7 1.218(4)
O12 C8 1.482(5)
N3 C2 1.470(4)
N3 C4 1.360(4)
N3 C13 1.488(4)
N6 C5 1.406(4)
N6 C7 1.354(4)
N6 C21 1.476(4)
N9 C4 1.365(4)
N9 C8 1.450(4)
N9 C29 1.500(4)
C1 C2 1.506(5)
C1 C5 1.409(4)
C4 C5 1.380(4)
C7 C8 1.523(5)
C13 C14 1.538(5)
C13 C15 1.506(5)
C15 C16 1.391(6)
C15 C20 1.378(6)
C16 C17 1.366(8)
C17 C18 1.336(11)
C18 C19 1.395(11)
C19 C20 1.388(7)
C21 C22 1.538(6)
C21 C23 1.526(5)
C23 C24 1.365(6)
C23 C28 1.378(6)
C24 C25 1.397(6)
C25 C26 1.329(9)
C26 C27 1.342(10)
C27 C28 1.365(9)
C29 C30 1.528(4)
C29 C31 1.511(4)
C31 C32 1.365(5)
C31 C36 1.370(5)
C32 C33 1.388(6)
C33 C34 1.342(6)
C34 C35 1.359(6)
C35 C36 1.377(6)
